data_8101151
loop_
_publ_author_name
'Z\"urcher, Fabio'
'Nesper, Reinhard'

_publ_section_title
;
Crystal structure of octacalcium dimagnesium monolithium octasilicide, 
Ca~8~Mg~2.0~Li~1.0~Si~8~, and of octacalcium dimagnesium monolithium 
octagermanide, Ca~8~Mg~1.82~Li~1.18~Ge~8~
;
_journal_issue 4
_journal_name_full 'Zeitschrift f\"ur Kristallographie - New Crystal Structures'
_journal_page_first 507
_journal_page_last 509
_journal_volume 216
_journal_year 2001
_chemical_formula_moiety Ca8Mg1.8Li1.2Ge8
_chemical_formula_structural 'Ca8 Mg1.8 Li1.2 Ge8'
_chemical_formula_sum 'Ca8 Ge8 Li1.18 Mg1.82'
_chemical_formula_weight 953.88
_space_group_IT_number 62
_symmetry_cell_setting orthorhombic
_symmetry_space_group_name_Hall '-P 2ac 2n'
_symmetry_space_group_name_H-M 'P n m a'
_cell_angle_alpha 90.00
_cell_angle_beta 90.00
_cell_angle_gamma 90.00
_cell_formula_units_Z 4
_cell_length_a 21.998(2)
_cell_length_b 4.4738(8)
_cell_length_c 18.560(3)
_cell_measurement_temperature 293(2)
_cell_volume 1826.6(4)
_diffrn_ambient_temperature 293(2)
_exptl_crystal_density_diffrn 3.469
_cod_database_code 8101151

loop_
_symmetry_equiv_pos_as_xyz
'x, y, z'
'-x+1/2, -y, z+1/2'
'-x, y+1/2, -z'
'x+1/2, -y+1/2, -z+1/2'
'-x, -y, -z'
'x-1/2, y, -z-1/2'
'x, -y-1/2, z'
'-x-1/2, y-1/2, z-1/2'

loop_
_atom_site_label
_atom_site_type_symbol
_atom_site_fract_x
_atom_site_fract_y
_atom_site_fract_z
_atom_site_U_iso_or_equiv
_atom_site_adp_type
_atom_site_occupancy
_atom_site_symmetry_multiplicity
_atom_site_calc_flag
_atom_site_refinement_flags
_atom_site_disorder_assembly
_atom_site_disorder_group
Ca1 Ca 0.71619(9) 0.2500 0.12841(12) 0.0179(4) Uani 1 4 d S . .
Ca2 Ca 0.58768(9) 0.2500 0.25858(11) 0.0158(4) Uani 1 4 d S . .
Ca3 Ca 0.53240(8) 0.2500 0.07574(12) 0.0165(4) Uani 1 4 d S . .
Ca4 Ca 0.41163(9) 0.2500 0.20758(11) 0.0154(4) Uani 1 4 d S . .
Ca5 Ca 0.35012(9) 0.2500 0.02323(12) 0.0168(4) Uani 1 4 d S . .
Ca6 Ca 0.23867(9) 0.2500 0.16318(13) 0.0198(5) Uani 1 4 d S . .
Ca7 Ca 0.17346(9) 0.2500 0.97466(12) 0.0170(4) Uani 1 4 d S . .
Ca8 Ca 0.53078(9) 0.2500 0.63785(13) 0.0215(5) Uani 1 4 d S . .
Mg1 Mg 0.68556(18) 0.2500 0.7087(2) 0.0160(13) Uani 0.85(2) 4 d SP . .
Li1 Li 0.68556(18) 0.2500 0.7087(2) 0.0160(13) Uani 0.15(2) 4 d SP . .
Mg2 Mg 0.3667(2) 0.2500 0.6113(3) 0.0186(16) Uani 0.65(2) 4 d SP . .
Li2 Li 0.3667(2) 0.2500 0.6113(3) 0.0186(16) Uani 0.35(2) 4 d SP . .
Mg3 Mg 0.4473(3) 0.2500 0.4870(5) 0.017(2) Uani 0.32(2) 4 d SP . .
Li3 Li 0.4473(3) 0.2500 0.4870(5) 0.017(2) Uani 0.68(2) 4 d SP . .
Ge1 Ge 0.31356(5) 0.2500 0.75720(6) 0.0161(2) Uani 1 4 d S . .
Ge2 Ge 0.38640(4) 0.2500 0.86271(6) 0.0160(2) Uani 1 4 d S . .
Ge3 Ge 0.49232(5) 0.2500 0.80577(6) 0.0146(2) Uani 1 4 d S . .
Ge4 Ge 0.56313(4) 0.2500 0.91548(6) 0.0154(2) Uani 1 4 d S . .
Ge5 Ge 0.66686(4) 0.2500 0.85839(6) 0.0146(2) Uani 1 4 d S . .
Ge6 Ge 0.74617(5) 0.2500 0.95938(6) 0.0163(2) Uani 1 4 d S . .
Ge7 Ge 0.36152(5) 0.2500 0.36164(6) 0.0164(2) Uani 1 4 d S . .
Ge8 Ge 0.56425(5) 0.2500 0.42178(6) 0.0164(2) Uani 1 4 d S . .

loop_
_atom_site_aniso_label
_atom_site_aniso_U_11
_atom_site_aniso_U_22
_atom_site_aniso_U_33
_atom_site_aniso_U_23
_atom_site_aniso_U_13
_atom_site_aniso_U_12
Ca1 0.0173(8) 0.0212(12) 0.0150(9) 0.000 0.0008(7) 0.000
Ca2 0.0162(8) 0.0169(11) 0.0141(9) 0.000 -0.0001(7) 0.000
Ca3 0.0164(8) 0.0189(11) 0.0143(9) 0.000 0.0007(7) 0.000
Ca4 0.0147(8) 0.0174(11) 0.0140(9) 0.000 0.0003(7) 0.000
Ca5 0.0196(9) 0.0167(11) 0.0141(10) 0.000 0.0029(7) 0.000
Ca6 0.0207(9) 0.0175(12) 0.0212(11) 0.000 0.0069(8) 0.000
Ca7 0.0168(8) 0.0188(11) 0.0152(9) 0.000 0.0000(7) 0.000
Ca8 0.0193(9) 0.0268(13) 0.0185(10) 0.000 -0.0004(8) 0.000
Mg1 0.019(2) 0.014(2) 0.015(2) 0.000 0.0004(14) 0.000
Li1 0.019(2) 0.014(2) 0.015(2) 0.000 0.0004(14) 0.000
Mg2 0.019(3) 0.023(3) 0.014(3) 0.000 0.0020(17) 0.000
Li2 0.019(3) 0.023(3) 0.014(3) 0.000 0.0020(17) 0.000
Mg3 0.019(4) 0.013(4) 0.019(4) 0.000 -0.003(3) 0.000
Li3 0.019(4) 0.013(4) 0.019(4) 0.000 -0.003(3) 0.000
Ge1 0.0157(5) 0.0174(6) 0.0152(5) 0.000 -0.0020(4) 0.000
Ge2 0.0151(4) 0.0197(6) 0.0133(5) 0.000 -0.0004(4) 0.000
Ge3 0.0144(4) 0.0164(6) 0.0131(5) 0.000 -0.0007(4) 0.000
Ge4 0.0140(4) 0.0187(6) 0.0134(5) 0.000 -0.0001(4) 0.000
Ge5 0.0140(4) 0.0174(6) 0.0124(5) 0.000 -0.0009(4) 0.000
Ge6 0.0150(4) 0.0174(6) 0.0167(5) 0.000 -0.0017(4) 0.000
Ge7 0.0181(4) 0.0172(6) 0.0139(5) 0.000 0.0010(4) 0.000
Ge8 0.0175(4) 0.0168(6) 0.0148(5) 0.000 -0.0002(4) 0.000

loop_
_geom_bond_atom_site_label_1
_geom_bond_atom_site_label_2
_geom_bond_distance
_geom_bond_site_symmetry_2
_geom_bond_publ_flag
Ca1 Ge1 3.1527(18) 5_666 ?
Ca1 Ge1 3.1527(18) 5_656 ?
Ca1 Ge2 3.1818(16) 5_656 ?
Ca1 Ge2 3.1818(16) 5_666 ?
Ca1 Ge7 3.202(2) 6_656 ?
Ca1 Ge6 3.206(3) 1_554 ?
Ca1 Li1 3.449(3) 2_664 ?
Ca1 Mg1 3.449(3) 2_664 ?
Ca1 Li1 3.449(3) 2_654 ?
Ca1 Mg1 3.449(3) 2_654 ?
Ca1 Ca2 3.719(3) . ?
Ca1 Ca7 3.815(2) 5_666 ?
Ca1 Ca7 3.815(2) 5_656 ?
Ca1 Ca5 3.880(3) 5_655 ?
Ca1 Ca5 3.880(3) 5_665 ?
Ca1 Ca6 3.900(3) 6_656 ?
Ca2 Ge8 3.073(2) . ?
Ca2 Ge3 3.0865(16) 5_656 ?
Ca2 Ge3 3.0865(16) 5_666 ?
Ca2 Ge1 3.1321(15) 5_666 ?
Ca2 Ge1 3.1321(15) 5_656 ?
Ca2 Ge2 3.2243(18) 5_656 ?
Ca2 Ge2 3.2243(18) 5_666 ?
Ca2 Li2 3.441(4) 5_666 ?
Ca2 Mg2 3.441(4) 5_666 ?
Ca2 Li2 3.441(4) 5_656 ?
Ca2 Mg2 3.441(4) 5_656 ?
Ca2 Ca3 3.605(3) . ?
Ca2 Ca6 3.625(3) 6_656 ?
Ca2 Ca8 3.936(2) 5_656 ?
Ca2 Ca8 3.936(2) 5_666 ?
Ca2 Ca4 3.987(3) . ?
Ca3 Ge4 3.050(2) 1_554 ?
Ca3 Ge4 3.0735(15) 5_656 ?
Ca3 Ge4 3.0735(15) 5_666 ?
Ca3 Ge2 3.0821(16) 5_666 ?
Ca3 Ge2 3.0821(16) 5_656 ?
Ca3 Ge3 3.1837(18) 5_666 ?
Ca3 Ge3 3.1837(18) 5_656 ?
Ca3 Ca4 3.612(3) . ?
Ca3 Ca3 3.865(4) 5_655 ?
Ca3 Ca3 3.865(4) 5_665 ?
Ca3 Ca5 3.880(2) 5_665 ?
Ca3 Ca5 3.880(2) 5_655 ?
Ca4 Ge7 3.064(2) . ?
Ca4 Ge5 3.0796(15) 5_656 ?
Ca4 Ge5 3.0796(15) 5_666 ?
Ca4 Ge3 3.0871(15) 5_666 ?
Ca4 Ge3 3.0871(15) 5_656 ?
Ca4 Ge4 3.2449(18) 5_656 ?
Ca4 Ge4 3.2449(18) 5_666 ?
Ca4 Li1 3.463(3) 5_656 ?
Ca4 Mg1 3.463(3) 5_656 ?
Ca4 Li1 3.463(3) 5_666 ?
Ca4 Mg1 3.463(3) 5_666 ?
Ca4 Ca5 3.680(3) . ?
Ca4 Ca8 3.852(3) 5_666 ?
Ca4 Ca8 3.852(3) 5_656 ?
Ca4 Ca6 3.893(3) . ?
Ca5 Ge2 3.084(2) 1_554 ?
Ca5 Ge6 3.0975(15) 5_656 ?
Ca5 Ge6 3.0975(15) 5_666 ?
Ca5 Ge4 3.1528(16) 5_666 ?
Ca5 Ge4 3.1528(16) 5_656 ?
Ca5 Ge5 3.1577(17) 5_666 ?
Ca5 Ge5 3.1577(17) 5_656 ?
Ca5 Ca6 3.572(3) . ?
Ca5 Ca1 3.880(3) 5_655 ?
Ca5 Ca1 3.880(3) 5_665 ?
Ca5 Ca3 3.880(2) 5_665 ?
Ca5 Ca3 3.880(2) 5_655 ?
Ca5 Ca7 3.989(3) 1_554 ?
Ca6 Ge1 3.0609(17) 2_564 ?
Ca6 Ge1 3.0609(17) 2_554 ?
Ca6 Ge5 3.0794(15) 5_666 ?
Ca6 Ge5 3.0794(15) 5_656 ?
Ca6 Ge6 3.208(2) 5_656 ?
Ca6 Ge6 3.208(2) 5_666 ?
Ca6 Li2 3.362(4) 2_554 ?
Ca6 Mg2 3.362(4) 2_554 ?
Ca6 Li2 3.362(4) 2_564 ?
Ca6 Mg2 3.362(4) 2_564 ?
Ca6 Ca2 3.625(3) 6_556 ?
Ca6 Li1 3.666(4) 5_666 ?
Ca6 Mg1 3.666(4) 5_666 ?
Ca6 Mg1 3.666(4) 5_656 ?
Ca6 Li1 3.666(4) 5_656 ?
Ca6 Ca7 3.782(3) 1_554 ?
Ca6 Ca1 3.900(3) 6_556 ?
Ca6 Ge8 4.148(2) 6_556 ?
Ca7 Ge8 3.077(2) 6_557 ?
Ca7 Ge6 3.1029(16) 5_667 ?
Ca7 Ge6 3.1029(16) 5_657 ?
Ca7 Ge7 3.1616(18) 2 ?
Ca7 Ge7 3.1616(18) 2_565 ?
Ca7 Li1 3.413(5) 6_557 ?
Ca7 Mg1 3.413(5) 6_557 ?
Ca7 Li3 3.481(6) 2 ?
Ca7 Mg3 3.481(6) 2 ?
Ca7 Li3 3.481(6) 2_565 ?
Ca7 Mg3 3.481(6) 2_565 ?
Ca7 Li2 3.496(4) 2_565 ?
Ca7 Mg2 3.496(4) 2_565 ?
Ca7 Li2 3.496(4) 2 ?
Ca7 Mg2 3.496(4) 2 ?
Ca7 Ca8 3.770(3) 6_557 ?
Ca7 Ca6 3.782(3) 1_556 ?
Ca7 Ca1 3.815(2) 5_666 ?
Ca7 Ca1 3.815(2) 5_656 ?
Ca7 Ca5 3.989(3) 1_556 ?
Ca8 Ge3 3.230(3) . ?
Ca8 Ge8 3.2557(18) 5_656 ?
Ca8 Ge8 3.2557(18) 5_666 ?
Ca8 Li3 3.256(6) 5_656 ?
Ca8 Mg3 3.256(6) 5_656 ?
Ca8 Li3 3.256(7) 5_666 ?
Ca8 Mg3 3.256(7) 5_666 ?
Ca8 Ge7 3.2583(17) 5_666 ?
Ca8 Ge7 3.2583(17) 5_656 ?
Ca8 Mg3 3.349(8) . ?
Ca8 Mg2 3.642(5) . ?
Ca8 Mg1 3.650(4) . ?
Ca8 Ca7 3.770(3) 6_657 ?
Ca8 Ca4 3.852(3) 5_666 ?
Ca8 Ca4 3.852(3) 5_656 ?
Ca8 Ca2 3.936(2) 5_656 ?
Ca8 Ca2 3.936(2) 5_666 ?
Mg1 Ge7 2.789(3) 5_656 ?
Mg1 Ge7 2.789(3) 5_666 ?
Mg1 Ge5 2.809(4) . ?
Mg1 Ge1 2.886(4) 6_657 ?
Mg1 Ca7 3.413(5) 6_657 ?
Mg1 Ca1 3.449(3) 2_665 ?
Mg1 Ca1 3.449(3) 2_655 ?
Mg1 Ca4 3.463(3) 5_656 ?
Mg1 Ca4 3.463(3) 5_666 ?
Mg1 Ca6 3.666(4) 5_666 ?
Mg1 Ca6 3.666(4) 5_656 ?
Mg2 Ge8 2.772(3) 5_666 ?
Mg2 Ge8 2.772(3) 5_656 ?
Mg2 Mg3 2.911(10) . ?
Mg2 Ge1 2.949(5) . ?
Mg2 Ge6 2.959(5) 6_557 ?
Mg2 Ca6 3.362(4) 2 ?
Mg2 Ca6 3.362(4) 2_565 ?
Mg2 Ca2 3.441(4) 5_666 ?
Mg2 Ca2 3.441(4) 5_656 ?
Mg2 Ca7 3.495(4) 2_554 ?
Mg2 Ca7 3.495(4) 2_564 ?
Mg3 Ge8 2.817(5) 5_666 ?
Mg3 Ge8 2.817(5) 5_656 ?
Mg3 Ge8 2.842(8) . ?
Mg3 Ge7 2.996(8) . ?
Mg3 Ca8 3.256(6) 5_656 ?
Mg3 Ca8 3.256(6) 5_666 ?
Mg3 Li3 3.257(11) 5_666 ?
Mg3 Mg3 3.257(11) 5_666 ?
Mg3 Li3 3.257(11) 5_656 ?
Mg3 Mg3 3.257(11) 5_656 ?
Mg3 Ca7 3.481(6) 2_554 ?
Mg3 Ca7 3.481(6) 2_564 ?
Ge1 Ge2 2.5303(16) . ?
Ge1 Li1 2.886(4) 6_557 ?
Ge1 Mg1 2.886(4) 6_557 ?
Ge1 Ca6 3.0609(17) 2 ?
Ge1 Ca6 3.0609(17) 2_565 ?
Ge1 Ca2 3.1319(16) 5_666 ?
Ge1 Ca2 3.1319(15) 5_656 ?
Ge1 Ca1 3.1527(18) 5_666 ?
Ge1 Ca1 3.1527(18) 5_656 ?
Ge1 Ge5 3.8751(15) 6_557 ?
Ge2 Ge3 2.5584(15) . ?
Ge2 Ca3 3.0821(16) 5_666 ?
Ge2 Ca3 3.0821(16) 5_656 ?
Ge2 Ca5 3.084(2) 1_556 ?
Ge2 Ca1 3.1819(16) 5_656 ?
Ge2 Ca1 3.1819(16) 5_666 ?
Ge2 Ca2 3.2243(18) 5_656 ?
Ge2 Ca2 3.2243(18) 5_666 ?
Ge3 Ge4 2.5637(15) . ?
Ge3 Ca2 3.0866(16) 5_656 ?
Ge3 Ca2 3.0866(16) 5_666 ?
Ge3 Ca4 3.0871(16) 5_666 ?
Ge3 Ca4 3.0871(15) 5_656 ?
Ge3 Ca3 3.1838(18) 5_666 ?
Ge3 Ca3 3.1838(18) 5_656 ?
Ge3 Ge5 3.9619(14) . ?
Ge4 Ge5 2.5160(14) . ?
Ge4 Ca3 3.050(2) 1_556 ?
Ge4 Ca3 3.0734(15) 5_656 ?
Ge4 Ca3 3.0734(15) 5_666 ?
Ge4 Ca5 3.1528(16) 5_666 ?
Ge4 Ca5 3.1528(16) 5_656 ?
Ge4 Ca4 3.2449(18) 5_656 ?
Ge4 Ca4 3.2449(18) 5_666 ?
Ge5 Ge6 2.5607(15) . ?
Ge5 Ca6 3.0794(16) 5_666 ?
Ge5 Ca6 3.0794(15) 5_656 ?
Ge5 Ca4 3.0796(16) 5_656 ?
Ge5 Ca4 3.0796(15) 5_666 ?
Ge5 Ca5 3.1578(17) 5_666 ?
Ge5 Ca5 3.1578(17) 5_656 ?
Ge5 Ge1 3.8752(15) 6_657 ?
Ge6 Li2 2.959(5) 6_657 ?
Ge6 Mg2 2.959(5) 6_657 ?
Ge6 Ca5 3.0974(15) 5_656 ?
Ge6 Ca5 3.0974(15) 5_666 ?
Ge6 Ca7 3.1029(16) 5_667 ?
Ge6 Ca7 3.1029(16) 5_657 ?
Ge6 Ca1 3.206(3) 1_556 ?
Ge6 Ca6 3.208(2) 5_656 ?
Ge6 Ca6 3.208(2) 5_666 ?
Ge7 Li1 2.789(3) 5_656 ?
Ge7 Mg1 2.789(3) 5_656 ?
Ge7 Li1 2.789(3) 5_666 ?
Ge7 Mg1 2.789(3) 5_666 ?
Ge7 Ca7 3.1618(18) 2_564 ?
Ge7 Ca7 3.1618(18) 2_554 ?
Ge7 Ca1 3.202(2) 6_556 ?
Ge7 Ca8 3.2583(17) 5_666 ?
Ge7 Ca8 3.2583(17) 5_656 ?
Ge8 Li2 2.773(3) 5_666 ?
Ge8 Mg2 2.773(3) 5_666 ?
Ge8 Li2 2.773(3) 5_656 ?
Ge8 Mg2 2.773(3) 5_656 ?
Ge8 Li3 2.817(5) 5_666 ?
Ge8 Mg3 2.817(5) 5_666 ?
Ge8 Li3 2.817(5) 5_656 ?
Ge8 Mg3 2.817(5) 5_656 ?
Ge8 Ca7 3.077(2) 6_657 ?
